data_7710969
loop_
_publ_author_name
'Chandel, Dolly'
'Pal, Chandrani'
'Saha, Bapan'
'Ikbal, Sk Asif'
'Rath, Sankar Prasad'

_publ_section_title
;
 Induction and Rationalization of Supramolecular Chirality in
 Highly-Flexible Zn(II)porphyrin Dimer: Structural, Spectroscopic and
 Theoretical Investigations
;
_journal_name_full 'Dalton Transactions'
_journal_paper_doi 10.1039/D2DT01745H
_journal_year 2022
_chemical_formula_moiety 'C85 H109 N10 O Zn2 [C0.5 H0.5 Cl1.5]'
_chemical_formula_sum 'C85.5 H109.5 Cl1.5 N10 O Zn2'
_chemical_formula_weight 1477.24
_space_group_crystal_system triclinic
_space_group_IT_number 2
_space_group_name_Hall '-P 1'
_space_group_name_H-M_alt 'P -1'
_atom_sites_solution_hydrogens mixed
_audit_creation_method SHELXL-2018/3
_audit_update_record
;
2022-07-28 deposited with the CCDC.	2022-08-15 downloaded from the CCDC.
;
_cell_angle_alpha 79.021(2)
_cell_angle_beta 79.406(2)
_cell_angle_gamma 77.174(2)
_cell_formula_units_Z 2
_cell_length_a 13.3808(9)
_cell_length_b 16.7352(10)
_cell_length_c 18.3440(13)
_cell_measurement_reflns_used 999
_cell_measurement_temperature 100(2)
_cell_measurement_theta_max 27.5
_cell_measurement_theta_min 2.5
_cell_volume 3888.7(4)
_computing_cell_refinement 'Bruker SAINT'
_computing_data_collection 'Bruker APEX'
_computing_data_reduction 'Bruker SAINT'
_computing_molecular_graphics 'SHELXL 5.1, XP (Sheldrick, 1994)'
_computing_publication_material SHELXL-97
_computing_structure_refinement 'SHELXL-2018/3 (Sheldrick, 2018)'
_computing_structure_solution 'SHELXS-97 (Sheldrick, 2008)'
_diffrn_ambient_temperature 100(2)
_diffrn_measured_fraction_theta_full 0.996
_diffrn_measured_fraction_theta_max 0.996
_diffrn_measurement_device_type 'Bruker SMART APEX'
_diffrn_measurement_method \w
_diffrn_radiation_type MoK\a
_diffrn_radiation_wavelength 0.71073
_diffrn_reflns_av_R_equivalents 0.1017
_diffrn_reflns_av_unetI/netI 0.1949
_diffrn_reflns_Laue_measured_fraction_full 0.996
_diffrn_reflns_Laue_measured_fraction_max 0.996
_diffrn_reflns_limit_h_max 16
_diffrn_reflns_limit_h_min -16
_diffrn_reflns_limit_k_max 20
_diffrn_reflns_limit_k_min -18
_diffrn_reflns_limit_l_max 22
_diffrn_reflns_limit_l_min -19
_diffrn_reflns_number 28251
_diffrn_reflns_point_group_measured_fraction_full 0.996
_diffrn_reflns_point_group_measured_fraction_max 0.996
_diffrn_reflns_theta_full 25.000
_diffrn_reflns_theta_max 25.499
_diffrn_reflns_theta_min 2.081
_diffrn_source 'fine-focus sealed tube'
_exptl_absorpt_coefficient_mu 0.721
_exptl_absorpt_correction_T_max 0.930
_exptl_absorpt_correction_T_min 0.886
_exptl_absorpt_correction_type multi-scan
_exptl_absorpt_process_details 'SADABS 2.05 (Sheldrick, 2002)'
_exptl_crystal_colour 'dark red'
_exptl_crystal_density_diffrn 1.262
_exptl_crystal_description block
_exptl_crystal_F_000 1572
_exptl_crystal_size_max 0.180
_exptl_crystal_size_mid 0.140
_exptl_crystal_size_min 0.100
_refine_diff_density_max 1.605
_refine_diff_density_min -0.731
_refine_diff_density_rms 0.090
_refine_ls_extinction_method none
_refine_ls_goodness_of_fit_ref 1.029
_refine_ls_hydrogen_treatment constr
_refine_ls_matrix_type full
_refine_ls_number_parameters 952
_refine_ls_number_reflns 14423
_refine_ls_number_restraints 6
_refine_ls_restrained_S_all 1.029
_refine_ls_R_factor_all 0.1954
_refine_ls_R_factor_gt 0.0977
_refine_ls_shift/su_max 0.000
_refine_ls_shift/su_mean 0.000
_refine_ls_structure_factor_coef Fsqd
_refine_ls_weighting_details 'w=1/[\s^2^(Fo^2^)+(0.0677P)^2^+11.1602P] where P=(Fo^2^+2Fc^2^)/3'
_refine_ls_weighting_scheme calc
_refine_ls_wR_factor_gt 0.1867
_refine_ls_wR_factor_ref 0.2247
_reflns_Friedel_coverage 0.000
_reflns_number_gt 7310
_reflns_number_total 14423
_reflns_threshold_expression 'I > 2\s(I)'
_cod_data_source_file d2dt01745h2.cif
_cod_data_source_block shelx
_cod_original_formula_sum 'C85.50 H109.50 Cl1.50 N10 O Zn2'
_cod_database_code 7710969
_shelx_shelxl_version_number 2018/3
_shelx_space_group_comment
;
The symmetry employed for this shelxl refinement is uniquely defined
by the following loop, which should always be used as a source of
symmetry information in preference to the above space-group names.
They are only intended as comments.
;
_shelx_estimated_absorpt_t_min 0.881
_shelx_estimated_absorpt_t_max 0.931

loop_
_space_group_symop_operation_xyz
'x, y, z'
'-x, -y, -z'

loop_
_atom_site_label
_atom_site_type_symbol
_atom_site_fract_x
_atom_site_fract_y
_atom_site_fract_z
_atom_site_U_iso_or_equiv
_atom_site_adp_type
_atom_site_occupancy
_atom_site_site_symmetry_order
_atom_site_calc_flag
_atom_site_refinement_flags_posn
_atom_site_refinement_flags_adp
_atom_site_refinement_flags_occupancy
_atom_site_disorder_assembly
_atom_site_disorder_group
Zn1 Zn 0.56606(6) 0.87261(5) 0.11532(5) 0.0272(2) Uani 1 1 d . . . . .
Zn2 Zn 0.36089(6) 0.74041(6) 0.45225(5) 0.0370(3) Uani 1 1 d . . . . .
O1 O 0.5336(5) 0.8542(4) 0.2470(3) 0.078(2) Uani 1 1 d . . . . .
N1 N 0.6763(4) 0.7655(3) 0.1211(3) 0.0206(13) Uani 1 1 d . . . . .
N2 N 0.6718(4) 0.9430(3) 0.1160(3) 0.0219(13) Uani 1 1 d . . . . .
N3 N 0.4599(4) 0.9800(3) 0.0965(3) 0.0285(14) Uani 1 1 d . . . . .
N4 N 0.4611(4) 0.8029(3) 0.1096(3) 0.0196(13) Uani 1 1 d . . . . .
N5 N 0.5537(4) 0.5301(3) 0.2460(3) 0.0259(14) Uani 1 1 d . . . . .
H5B H 0.533329 0.579658 0.256441 0.031 Uiso 1 1 d R U . . .
N6 N 0.3172(5) 0.6385(4) 0.4279(3) 0.0417(17) Uani 1 1 d . . . . .
N7 N 0.2092(4) 0.7873(4) 0.4938(3) 0.0386(16) Uani 1 1 d . . . . .
N8 N 0.4043(4) 0.8199(4) 0.5084(3) 0.0360(16) Uani 1 1 d . . . . .
N9 N 0.5115(5) 0.6733(4) 0.4419(3) 0.0392(16) Uani 1 1 d . . . . .
N10 N 0.3661(5) 0.7998(5) 0.3349(4) 0.061(2) Uani 1 1 d . . . . .
H10B H 0.310312 0.790677 0.319149 0.073 Uiso 1 1 d R U . . .
H10C H 0.421972 0.771097 0.309159 0.073 Uiso 1 1 d R U . . .
C1 C 0.6672(5) 0.6864(4) 0.1153(4) 0.0239(16) Uani 1 1 d . . . . .
C1S C 0.4615(9) 0.9064(8) 0.2897(7) 0.111(5) Uani 1 1 d . . . . .
H1 H 0.489710 0.907357 0.335726 0.134 Uiso 1 1 calc R U . . .
H2 H 0.453670 0.963271 0.260934 0.134 Uiso 1 1 calc R U . . .
C2 C 0.7721(5) 0.6336(4) 0.1107(4) 0.036(2) Uani 1 1 d . . . . .
C2S C 0.3686(8) 0.8876(7) 0.3100(9) 0.138(7) Uani 1 1 d . . . . .
H3 H 0.351277 0.891695 0.258462 0.165 Uiso 1 1 calc R U . . .
C3 C 0.8376(5) 0.6816(4) 0.1183(4) 0.0311(18) Uani 1 1 d . . . . .
C3S C 0.2728(8) 0.9406(6) 0.3407(5) 0.077(3) Uani 1 1 d . . . . .
H4 H 0.269241 0.997573 0.313995 0.116 Uiso 1 1 calc R U . . .
H5 H 0.272789 0.940005 0.394211 0.116 Uiso 1 1 calc R U . . .
H6 H 0.212719 0.919641 0.334259 0.116 Uiso 1 1 calc R U . . .
C4 C 0.7776(5) 0.7644(4) 0.1240(4) 0.0297(18) Uani 1 1 d . . . . .
C5 C 0.8204(5) 0.8304(4) 0.1300(4) 0.0249(17) Uani 1 1 d . . . . .
H5A H 0.890743 0.817234 0.138087 0.030 Uiso 1 1 calc R U . . .
C6 C 0.7728(5) 0.9139(4) 0.1258(4) 0.0281(17) Uani 1 1 d . . . . .
C7 C 0.8233(5) 0.9808(4) 0.1294(4) 0.0329(18) Uani 1 1 d . . . . .
C8 C 0.7496(6) 1.0519(4) 0.1206(4) 0.0304(18) Uani 1 1 d . . . . .
C9 C 0.6566(5) 1.0274(4) 0.1113(4) 0.0280(17) Uani 1 1 d . . . . .
C10 C 0.5644(5) 1.0814(4) 0.0976(4) 0.0298(18) Uani 1 1 d . . . . .
H10A H 0.563929 1.139050 0.092463 0.036 Uiso 1 1 calc R U . . .
C11 C 0.4734(6) 1.0594(4) 0.0907(4) 0.0318(18) Uani 1 1 d . . . . .
C12 C 0.3776(5) 1.1180(4) 0.0756(4) 0.0259(17) Uani 1 1 d . . . . .
C13 C 0.3073(5) 1.0717(4) 0.0744(4) 0.0265(17) Uani 1 1 d . . . . .
C14 C 0.3587(5) 0.9848(4) 0.0876(4) 0.0250(16) Uani 1 1 d . . . . .
C15 C 0.3124(5) 0.9178(4) 0.0977(4) 0.0247(16) Uani 1 1 d . . . . .
H15A H 0.240556 0.929790 0.093836 0.030 Uiso 1 1 calc R U . . .
C16 C 0.3575(5) 0.8335(4) 0.1130(4) 0.0228(16) Uani 1 1 d . . . . .
C17 C 0.3014(5) 0.7672(4) 0.1309(4) 0.0263(17) Uani 1 1 d . . . . .
C18 C 0.3718(5) 0.6947(4) 0.1360(4) 0.0206(15) Uani 1 1 d . . . . .
C19 C 0.4742(5) 0.7171(4) 0.1210(4) 0.0206(15) Uani 1 1 d . . . . .
C20 C 0.5727(5) 0.6632(4) 0.1160(4) 0.0206(15) Uani 1 1 d . . . . .
C21 C 0.8108(6) 0.5452(5) 0.0960(6) 0.060(3) Uani 1 1 d . . . . .
H21A H 0.758375 0.511716 0.121554 0.072 Uiso 1 1 calc R U . . .
H21B H 0.875034 0.522052 0.118526 0.072 Uiso 1 1 calc R U . . .
C22 C 0.8331(7) 0.5365(7) 0.0136(7) 0.097(4) Uani 1 1 d . . . . .
H22A H 0.858768 0.477958 0.008443 0.146 Uiso 1 1 calc R U . . .
H22B H 0.885672 0.568864 -0.012224 0.146 Uiso 1 1 calc R U . . .
H22C H 0.769370 0.557071 -0.008869 0.146 Uiso 1 1 calc R U . . .
C23 C 0.9506(11) 0.6594(10) 0.1203(10) 0.039(5) Uani 0.779(17) 1 d . . P A 1
H23A H 0.971512 0.598608 0.134525 0.047 Uiso 0.779(17) 1 calc R U P A 1
H23B H 0.968197 0.686660 0.158296 0.047 Uiso 0.779(17) 1 calc R U P A 1
C24 C 1.0107(7) 0.6879(7) 0.0410(7) 0.049(4) Uani 0.779(17) 1 d . . P A 1
H24A H 1.085393 0.674541 0.042985 0.073 Uiso 0.779(17) 1 calc R U P A 1
H24B H 0.988962 0.747913 0.026650 0.073 Uiso 0.779(17) 1 calc R U P A 1
H24C H 0.995377 0.659050 0.003844 0.073 Uiso 0.779(17) 1 calc R U P A 1
C23A C 0.966(5) 0.654(4) 0.096(3) 0.024(17) Uiso 0.221(17) 1 d . . P A 2
H23C H 0.985281 0.606918 0.066922 0.029 Uiso 0.221(17) 1 calc R U P A 2
H23D H 0.998047 0.700722 0.068396 0.029 Uiso 0.221(17) 1 calc R U P A 2
C24A C 0.988(4) 0.629(3) 0.174(3) 0.062(15) Uiso 0.221(17) 1 d . . P A 2
H24D H 1.063309 0.621058 0.173468 0.094 Uiso 0.221(17) 1 calc R U P A 2
H24E H 0.965082 0.576842 0.195591 0.094 Uiso 0.221(17) 1 calc R U P A 2
H24F H 0.952239 0.672328 0.203485 0.094 Uiso 0.221(17) 1 calc R U P A 2
C25 C 0.930(2) 0.976(2) 0.1375(17) 0.038(7) Uani 0.620(14) 1 d . . P B 1
H25A H 0.952949 1.028623 0.115086 0.045 Uiso 0.620(14) 1 calc R U P B 1
H25B H 0.976198 0.930643 0.112259 0.045 Uiso 0.620(14) 1 calc R U P B 1
C26 C 0.9350(12) 0.9558(10) 0.2301(12) 0.089(8) Uani 0.620(14) 1 d . . P B 1
H26A H 1.007272 0.945175 0.238678 0.133 Uiso 0.620(14) 1 calc R U P B 1
H26B H 0.904653 0.906900 0.252406 0.133 Uiso 0.620(14) 1 calc R U P B 1
H26C H 0.895761 1.003666 0.253330 0.133 Uiso 0.620(14) 1 calc R U P B 1
C25A C 0.936(4) 0.963(4) 0.153(3) 0.051(18) Uiso 0.380(14) 1 d . . P B 2
H25C H 0.956347 0.906201 0.180049 0.062 Uiso 0.380(14) 1 calc R U P B 2
H25D H 0.945797 1.004628 0.181452 0.062 Uiso 0.380(14) 1 calc R U P B 2
C26A C 0.9946(14) 0.9753(11) 0.0635(10) 0.030(6) Uiso 0.380(14) 1 d . . P B 2
H26D H 1.069712 0.966982 0.062436 0.044 Uiso 0.380(14) 1 calc R U P B 2
H26E H 0.969064 1.031531 0.038685 0.044 Uiso 0.380(14) 1 calc R U P B 2
H26F H 0.979244 0.934720 0.037254 0.044 Uiso 0.380(14) 1 calc R U P B 2
C27 C 0.7617(6) 1.1388(4) 0.1242(4) 0.039(2) Uani 1 1 d . . . . .
H27A H 0.695005 1.169937 0.146776 0.047 Uiso 1 1 calc R U . . .
H27B H 0.814010 1.135666 0.157020 0.047 Uiso 1 1 calc R U . . .
C28 C 0.7946(6) 1.1843(5) 0.0482(5) 0.050(2) Uani 1 1 d . . . . .
H28A H 0.802789 1.239757 0.052873 0.075 Uiso 1 1 calc R U . . .
H28B H 0.741740 1.189293 0.016111 0.075 Uiso 1 1 calc R U . . .
H28C H 0.860677 1.153648 0.025703 0.075 Uiso 1 1 calc R U . . .
C29 C 0.3618(6) 1.2104(4) 0.0705(4) 0.0310(18) Uani 1 1 d . . . . .
H29A H 0.304984 1.237047 0.040993 0.037 Uiso 1 1 calc R U . . .
H29B H 0.425703 1.229222 0.043560 0.037 Uiso 1 1 calc R U . . .
C30 C 0.3355(6) 1.2383(5) 0.1478(4) 0.045(2) Uani 1 1 d . . . . .
H30A H 0.323802 1.298951 0.141444 0.068 Uiso 1 1 calc R U . . .
H30B H 0.393083 1.214410 0.176304 0.068 Uiso 1 1 calc R U . . .
H30C H 0.272610 1.219327 0.174949 0.068 Uiso 1 1 calc R U . . .
C31 C 0.1962(5) 1.1016(4) 0.0641(4) 0.0328(18) Uani 1 1 d . . . . .
H31A H 0.175919 1.064183 0.036023 0.039 Uiso 1 1 calc R U . . .
H31B H 0.187877 1.157744 0.033794 0.039 Uiso 1 1 calc R U . . .
C32 C 0.1241(5) 1.1048(5) 0.1396(4) 0.043(2) Uani 1 1 d . . . . .
H32A H 0.052117 1.124332 0.130539 0.064 Uiso 1 1 calc R U . . .
H32B H 0.142793 1.142933 0.166979 0.064 Uiso 1 1 calc R U . . .
H32C H 0.131433 1.049215 0.169470 0.064 Uiso 1 1 calc R U . . .
C33 C 0.1844(5) 0.7771(5) 0.1506(4) 0.0335(19) Uani 1 1 d . . . . .
H33A H 0.163077 0.727370 0.141375 0.040 Uiso 1 1 calc R U . . .
H33B H 0.151186 0.825747 0.117500 0.040 Uiso 1 1 calc R U . . .
C34 C 0.1469(6) 0.7886(6) 0.2321(5) 0.064(3) Uani 1 1 d . . . . .
H34A H 0.071220 0.795774 0.242210 0.096 Uiso 1 1 calc R U . . .
H34B H 0.167899 0.837740 0.241536 0.096 Uiso 1 1 calc R U . . .
H34C H 0.177515 0.739528 0.265160 0.096 Uiso 1 1 calc R U . . .
C35 C 0.3394(5) 0.6115(4) 0.1605(4) 0.0312(18) Uani 1 1 d . . . . .
H35A H 0.281255 0.616769 0.202449 0.037 Uiso 1 1 calc R U . . .
H35B H 0.398002 0.570997 0.180247 0.037 Uiso 1 1 calc R U . . .
C36 C 0.3061(6) 0.5763(4) 0.1003(4) 0.038(2) Uani 1 1 d . . . . .
H36A H 0.280632 0.525243 0.122859 0.057 Uiso 1 1 calc R U . . .
H36B H 0.365494 0.563963 0.061297 0.057 Uiso 1 1 calc R U . . .
H36C H 0.250847 0.616989 0.078001 0.057 Uiso 1 1 calc R U . . .
C37 C 0.5734(5) 0.5747(4) 0.1063(4) 0.0235(16) Uani 1 1 d . . . . .
H37A H 0.509305 0.574710 0.086601 0.028 Uiso 1 1 calc R U . . .
H37B H 0.632599 0.558037 0.067644 0.028 Uiso 1 1 calc R U . . .
C38 C 0.5804(5) 0.5109(4) 0.1736(4) 0.0253(16) Uani 1 1 d . . . . .
C39 C 0.6079(6) 0.4252(4) 0.1825(4) 0.0292(17) Uani 1 1 d . . . . .
C40 C 0.6378(6) 0.3765(4) 0.1187(4) 0.036(2) Uani 1 1 d . . . . .
H40A H 0.685012 0.324010 0.134635 0.044 Uiso 1 1 calc R U . . .
H40B H 0.676959 0.408419 0.076304 0.044 Uiso 1 1 calc R U . . .
C41 C 0.5479(7) 0.3561(5) 0.0911(5) 0.056(2) Uani 1 1 d . . . . .
H41A H 0.574498 0.320096 0.052717 0.084 Uiso 1 1 calc R U . . .
H41B H 0.505038 0.407513 0.069474 0.084 Uiso 1 1 calc R U . . .
H41C H 0.505915 0.327557 0.133250 0.084 Uiso 1 1 calc R U . . .
C42 C 0.5988(6) 0.3940(4) 0.2607(4) 0.036(2) Uani 1 1 d . . . . .
C43 C 0.626(3) 0.2985(16) 0.2944(19) 0.061(11) Uani 0.646(14) 1 d . . P C 1
H43A H 0.589731 0.288800 0.346502 0.073 Uiso 0.646(14) 1 calc R U P C 1
H43B H 0.602145 0.265205 0.264090 0.073 Uiso 0.646(14) 1 calc R U P C 1
C44 C 0.7437(14) 0.2720(8) 0.2934(9) 0.093(7) Uani 0.646(14) 1 d . U P C 1
H44A H 0.760008 0.214847 0.319155 0.139 Uiso 0.646(14) 1 calc R U P C 1
H44B H 0.767720 0.308947 0.319012 0.139 Uiso 0.646(14) 1 calc R U P C 1
H44C H 0.778514 0.275469 0.241272 0.139 Uiso 0.646(14) 1 calc R U P C 1
C43A C 0.626(4) 0.313(3) 0.297(4) 0.042(14) Uiso 0.354(14) 1 d . . P C 2
H43C H 0.629346 0.313782 0.350775 0.050 Uiso 0.354(14) 1 calc R U P C 2
H43D H 0.696049 0.287352 0.274087 0.050 Uiso 0.354(14) 1 calc R U P C 2
C44A C 0.5426(16) 0.2588(13) 0.2918(12) 0.038(7) Uiso 0.354(14) 1 d . . P C 2
H44D H 0.565609 0.201005 0.313874 0.057 Uiso 0.354(14) 1 calc R U P C 2
H44E H 0.536265 0.261500 0.238928 0.057 Uiso 0.354(14) 1 calc R U P C 2
H44F H 0.475189 0.281244 0.319058 0.057 Uiso 0.354(14) 1 calc R U P C 2
C45 C 0.5643(6) 0.4608(4) 0.2978(4) 0.0330(18) Uani 1 1 d . . . . .
C46 C 0.5445(7) 0.4647(5) 0.3799(4) 0.045(2) Uani 1 1 d . . . . .
H46A H 0.611737 0.450895 0.399106 0.054 Uiso 1 1 calc R U . . .
H46B H 0.503866 0.421997 0.405782 0.054 Uiso 1 1 calc R U . . .
C51 C 0.3775(6) 0.5645(6) 0.4061(4) 0.048(2) Uani 1 1 d . . . . .
C52 C 0.3100(8) 0.5148(7) 0.3890(5) 0.073(3) Uani 1 1 d . . . . .
C53 C 0.2115(7) 0.5592(7) 0.4004(5) 0.066(3) Uani 1 1 d . . . . .
C54 C 0.2175(7) 0.6351(6) 0.4239(4) 0.049(2) Uani 1 1 d . . . . .
C55 C 0.1293(6) 0.6929(6) 0.4477(5) 0.050(2) Uani 1 1 d . . . . .
H55A H 0.064933 0.683926 0.439330 0.060 Uiso 1 1 calc R U . . .
C56 C 0.1244(6) 0.7604(5) 0.4813(4) 0.039(2) Uani 1 1 d . . . . .
C57 C 0.0306(6) 0.8138(5) 0.5129(5) 0.044(2) Uani 1 1 d . . . . .
C58 C 0.0605(6) 0.8699(5) 0.5428(4) 0.041(2) Uani 1 1 d . . . . .
C59 C 0.1721(6) 0.8531(5) 0.5324(4) 0.041(2) Uani 1 1 d . . . . .
C60 C 0.2338(6) 0.8976(5) 0.5541(4) 0.041(2) Uani 1 1 d . . . . .
H60A H 0.198865 0.943652 0.578278 0.049 Uiso 1 1 calc R U . . .
C61 C 0.3411(6) 0.8826(5) 0.5445(4) 0.040(2) Uani 1 1 d . . . . .
C62 C 0.4041(6) 0.9263(5) 0.5732(4) 0.044(2) Uani 1 1 d . . . . .
C63 C 0.5052(6) 0.8919(5) 0.5533(4) 0.046(2) Uani 1 1 d . . . . .
C64 C 0.5041(6) 0.8254(5) 0.5130(4) 0.044(2) Uani 1 1 d . . . . .
C65 C 0.5911(6) 0.7736(5) 0.4812(4) 0.044(2) Uani 1 1 d . . . . .
H65A H 0.656370 0.784818 0.484984 0.053 Uiso 1 1 calc R U . . .
C66 C 0.5938(6) 0.7081(5) 0.4449(4) 0.042(2) Uani 1 1 d . . . . .
C67 C 0.6870(6) 0.6595(5) 0.4105(4) 0.042(2) Uani 1 1 d . . . . .
C68 C 0.6618(6) 0.5945(5) 0.3885(4) 0.042(2) Uani 1 1 d . . . . .
C69 C 0.5479(6) 0.6024(5) 0.4093(4) 0.039(2) Uani 1 1 d . . . . .
C70 C 0.4868(6) 0.5486(5) 0.3995(4) 0.043(2) Uani 1 1 d . . . . .
C71 C 0.3377(11) 0.4181(9) 0.3747(8) 0.049(4) Uani 0.707(17) 1 d . . P D 1
H71A H 0.409223 0.392483 0.384194 0.058 Uiso 0.707(17) 1 calc R U P D 1
H71B H 0.289420 0.386037 0.409143 0.058 Uiso 0.707(17) 1 calc R U P D 1
C72 C 0.3277(10) 0.4171(7) 0.2925(7) 0.054(5) Uani 0.707(17) 1 d . . P D 1
H72A H 0.332552 0.359818 0.285026 0.082 Uiso 0.707(17) 1 calc R U P D 1
H72B H 0.383481 0.440544 0.258952 0.082 Uiso 0.707(17) 1 calc R U P D 1
H72C H 0.260504 0.450239 0.281327 0.082 Uiso 0.707(17) 1 calc R U P D 1
C71A C 0.312(2) 0.4636(18) 0.3413(16) 0.029(8) Uiso 0.293(17) 1 d . . P D 2
H71C H 0.381508 0.450205 0.311146 0.035 Uiso 0.293(17) 1 calc R U P D 2
H71D H 0.259002 0.484870 0.307731 0.035 Uiso 0.293(17) 1 calc R U P D 2
C72A C 0.286(3) 0.3892(18) 0.4013(17) 0.044(9) Uiso 0.293(17) 1 d . . P D 2
H72D H 0.222386 0.407586 0.434637 0.066 Uiso 0.293(17) 1 calc R U P D 2
H72E H 0.343205 0.367672 0.430722 0.066 Uiso 0.293(17) 1 calc R U P D 2
H72F H 0.276263 0.345274 0.376274 0.066 Uiso 0.293(17) 1 calc R U P D 2
C73 C 0.1119(8) 0.5339(8) 0.3934(7) 0.100(5) Uani 1 1 d . . . . .
H73A H 0.125557 0.473376 0.392928 0.120 Uiso 1 1 calc R U . . .
H73B H 0.059785 0.545807 0.437793 0.120 Uiso 1 1 calc R U . . .
C74 C 0.0689(8) 0.5782(8) 0.3241(7) 0.115(5) Uani 1 1 d . . . . .
H74A H 0.002487 0.562762 0.323740 0.173 Uiso 1 1 calc R U . . .
H74B H 0.117553 0.562648 0.279915 0.173 Uiso 1 1 calc R U . . .
H74C H 0.058298 0.638179 0.323149 0.173 Uiso 1 1 calc R U . . .
C75 C -0.0807(12) 0.8130(11) 0.5059(10) 0.048(5) Uani 0.677(14) 1 d . . P E 1
H75A H -0.085490 0.799542 0.456511 0.057 Uiso 0.677(14) 1 calc R U P E 1
H75B H -0.126654 0.867026 0.512834 0.057 Uiso 0.677(14) 1 calc R U P E 1
C76 C -0.1098(11) 0.7381(11) 0.5755(9) 0.090(7) Uani 0.677(14) 1 d . . P E 1
H76A H -0.088287 0.746132 0.621484 0.136 Uiso 0.677(14) 1 calc R U P E 1
H76B H -0.073415 0.684062 0.562181 0.136 Uiso 0.677(14) 1 calc R U P E 1
H76C H -0.184702 0.740169 0.583871 0.136 Uiso 0.677(14) 1 calc R U P E 1
C75A C -0.075(3) 0.784(2) 0.515(2) 0.024(9) Uiso 0.323(14) 1 d . . P E 2
H75C H -0.126094 0.796759 0.559606 0.029 Uiso 0.323(14) 1 calc R U P E 2
H75D H -0.063916 0.724147 0.511362 0.029 Uiso 0.323(14) 1 calc R U P E 2
C76A C -0.1057(18) 0.8525(14) 0.4277(13) 0.037(7) Uiso 0.323(14) 1 d . . P E 2
H76D H -0.175919 0.850829 0.420383 0.056 Uiso 0.323(14) 1 calc R U P E 2
H76E H -0.055973 0.833852 0.385107 0.056 Uiso 0.323(14) 1 calc R U P E 2
H76F H -0.101851 0.909493 0.431061 0.056 Uiso 0.323(14) 1 calc R U P E 2
C77 C -0.0062(6) 0.9348(6) 0.5858(5) 0.056(3) Uani 1 1 d . . . . .
H77A H -0.075467 0.949497 0.569635 0.067 Uiso 1 1 calc R U . . .
H77B H 0.024507 0.985311 0.573217 0.067 Uiso 1 1 calc R U . . .
C78 C -0.0189(7) 0.9077(6) 0.6711(5) 0.072(3) Uani 1 1 d . . . . .
H78A H -0.062305 0.953115 0.695884 0.108 Uiso 1 1 calc R U . . .
H78B H 0.049282 0.893479 0.687688 0.108 Uiso 1 1 calc R U . . .
H78C H -0.051945 0.859074 0.684289 0.108 Uiso 1 1 calc R U . . .
C79 C 0.3628(7) 0.9991(5) 0.6150(4) 0.055(3) Uani 1 1 d . . . . .
H79A H 0.414163 1.035833 0.604417 0.067 Uiso 1 1 calc R U . . .
H79B H 0.298319 1.031402 0.596745 0.067 Uiso 1 1 calc R U . . .
C80 C 0.3408(8) 0.9719(6) 0.6983(5) 0.084(4) Uani 1 1 d . . . . .
H80A H 0.318523 1.020764 0.723619 0.126 Uiso 1 1 calc R U . . .
H80B H 0.403785 0.937759 0.716197 0.126 Uiso 1 1 calc R U . . .
H80C H 0.285843 0.939319 0.709306 0.126 Uiso 1 1 calc R U . . .
C81 C 0.5988(6) 0.9084(6) 0.5762(5) 0.064(3) Uani 1 1 d . . . . .
H81A H 0.584673 0.966806 0.584591 0.076 Uiso 1 1 calc R U . . .
H81B H 0.656537 0.902082 0.534086 0.076 Uiso 1 1 calc R U . . .
C82 C 0.6340(8) 0.8529(7) 0.6464(6) 0.087(4) Uani 1 1 d . . . . .
H82A H 0.695111 0.868911 0.657459 0.131 Uiso 1 1 calc R U . . .
H82B H 0.651595 0.794922 0.638136 0.131 Uiso 1 1 calc R U . . .
H82C H 0.578023 0.859020 0.688887 0.131 Uiso 1 1 calc R U . . .
C83 C 0.7917(6) 0.6828(6) 0.3981(5) 0.055(2) Uani 1 1 d . . . . .
H83A H 0.845926 0.632865 0.391142 0.065 Uiso 1 1 calc R U . . .
H83B H 0.800826 0.702942 0.443410 0.065 Uiso 1 1 calc R U . . .
C84 C 0.8058(7) 0.7489(7) 0.3311(6) 0.081(3) Uani 1 1 d . . . . .
H84A H 0.876771 0.758699 0.323114 0.122 Uiso 1 1 calc R U . . .
H84B H 0.756772 0.800316 0.339826 0.122 Uiso 1 1 calc R U . . .
H84C H 0.792941 0.730621 0.286508 0.122 Uiso 1 1 calc R U . . .
C85 C 0.7448(6) 0.5347(5) 0.3469(5) 0.052(2) Uani 1 1 d . . . . .
H85A H 0.711096 0.507463 0.317389 0.063 Uiso 1 1 calc R U . . .
H85B H 0.791732 0.566878 0.311017 0.063 Uiso 1 1 calc R U . . .
C86 C 0.8089(7) 0.4685(6) 0.3968(6) 0.084(3) Uani 1 1 d . . . . .
H86A H 0.861233 0.433285 0.365699 0.126 Uiso 1 1 calc R U . . .
H86B H 0.763711 0.434460 0.431003 0.126 Uiso 1 1 calc R U . . .
H86C H 0.843248 0.494668 0.425981 0.126 Uiso 1 1 calc R U . . .

loop_
_atom_site_aniso_label
_atom_site_aniso_U_11
_atom_site_aniso_U_22
_atom_site_aniso_U_33
_atom_site_aniso_U_23
_atom_site_aniso_U_13
_atom_site_aniso_U_12
Zn1 0.0185(4) 0.0187(5) 0.0450(6) -0.0090(4) -0.0068(4) 0.0005(3)
Zn2 0.0217(5) 0.0635(7) 0.0298(6) -0.0209(5) 0.0049(4) -0.0117(4)
O1 0.067(5) 0.125(6) 0.050(4) -0.045(4) 0.018(4) -0.030(4)
N1 0.018(3) 0.017(3) 0.029(3) -0.006(2) -0.006(3) -0.004(2)
N2 0.020(3) 0.025(3) 0.024(3) -0.009(3) -0.008(3) -0.003(3)
N3 0.026(3) 0.018(3) 0.040(4) -0.009(3) -0.010(3) 0.004(3)
N4 0.016(3) 0.020(3) 0.021(3) -0.005(2) -0.006(2) 0.004(2)
N5 0.027(3) 0.023(3) 0.023(4) -0.009(3) 0.000(3) 0.006(3)
N6 0.030(4) 0.072(5) 0.029(4) -0.020(3) 0.007(3) -0.023(4)
N7 0.022(3) 0.063(5) 0.030(4) -0.016(3) 0.008(3) -0.011(3)
N8 0.024(3) 0.062(4) 0.026(4) -0.023(3) 0.004(3) -0.010(3)
N9 0.030(4) 0.059(5) 0.033(4) -0.023(3) 0.007(3) -0.014(3)
N10 0.035(4) 0.085(6) 0.047(5) -0.011(4) 0.019(4) 0.000(4)
C1 0.017(4) 0.018(4) 0.032(4) -0.009(3) 0.002(3) 0.005(3)
C1S 0.104(9) 0.155(12) 0.099(9) -0.097(9) 0.078(8) -0.085(9)
C2 0.029(4) 0.016(4) 0.061(6) -0.007(4) -0.015(4) 0.007(3)
C2S 0.054(8) 0.077(9) 0.222(17) 0.050(10) 0.043(9) 0.001(7)
C3 0.022(4) 0.028(4) 0.043(5) -0.010(4) -0.007(3) -0.002(3)
C3S 0.078(8) 0.091(8) 0.044(6) -0.016(5) -0.004(5) 0.024(6)
C4 0.030(4) 0.032(4) 0.029(4) -0.003(3) -0.015(3) -0.003(4)
C5 0.018(4) 0.032(4) 0.031(4) -0.005(3) -0.009(3) -0.012(3)
C6 0.026(4) 0.034(4) 0.027(4) -0.008(3) -0.012(3) -0.004(3)
C7 0.027(4) 0.035(5) 0.043(5) -0.011(4) -0.011(4) -0.012(4)
C8 0.039(5) 0.025(4) 0.031(5) -0.003(3) -0.011(4) -0.010(4)
C9 0.037(5) 0.018(4) 0.030(4) -0.002(3) -0.006(4) -0.008(3)
C10 0.033(4) 0.019(4) 0.040(5) -0.008(3) -0.008(4) -0.004(3)
C11 0.038(5) 0.016(4) 0.043(5) -0.011(3) -0.007(4) -0.003(3)
C12 0.035(4) 0.021(4) 0.025(4) -0.014(3) -0.008(3) -0.001(3)
C13 0.024(4) 0.027(4) 0.025(4) -0.004(3) -0.006(3) 0.005(3)
C14 0.023(4) 0.023(4) 0.031(4) -0.013(3) -0.013(3) 0.006(3)
C15 0.023(4) 0.028(4) 0.027(4) -0.014(3) -0.010(3) 0.003(3)
C16 0.017(4) 0.030(4) 0.025(4) -0.011(3) -0.006(3) -0.004(3)
C17 0.023(4) 0.028(4) 0.027(4) -0.002(3) -0.005(3) -0.004(3)
C18 0.018(4) 0.019(4) 0.024(4) -0.003(3) -0.004(3) -0.003(3)
C19 0.023(4) 0.018(4) 0.019(4) -0.004(3) -0.002(3) -0.002(3)
C20 0.022(4) 0.018(4) 0.022(4) -0.007(3) -0.001(3) -0.003(3)
C21 0.027(5) 0.032(5) 0.133(10) -0.044(5) -0.025(5) 0.007(4)
C22 0.048(6) 0.105(9) 0.162(12) -0.108(9) 0.033(7) -0.029(6)
C23 0.016(7) 0.041(8) 0.065(13) -0.029(9) -0.012(8) 0.007(5)
C24 0.018(5) 0.065(8) 0.065(9) -0.029(7) 0.009(5) -0.007(5)
C25 0.025(10) 0.033(12) 0.065(18) -0.004(11) -0.030(11) -0.008(7)
C26 0.055(11) 0.074(12) 0.15(2) 0.011(12) -0.060(12) -0.029(9)
C27 0.041(5) 0.035(5) 0.044(5) -0.009(4) -0.008(4) -0.007(4)
C28 0.052(6) 0.044(5) 0.055(6) -0.020(4) 0.002(5) -0.008(4)
C29 0.035(4) 0.023(4) 0.034(5) -0.007(3) -0.007(4) -0.001(3)
C30 0.057(6) 0.035(5) 0.050(6) -0.021(4) -0.009(4) -0.011(4)
C31 0.024(4) 0.027(4) 0.042(5) -0.009(4) -0.002(4) 0.007(3)
C32 0.023(4) 0.048(5) 0.060(6) -0.025(4) 0.007(4) -0.009(4)
C33 0.017(4) 0.038(5) 0.046(5) -0.009(4) 0.000(4) -0.007(3)
C34 0.026(5) 0.100(8) 0.063(7) -0.032(6) 0.007(5) -0.001(5)
C35 0.024(4) 0.032(4) 0.036(5) 0.000(3) 0.000(3) -0.009(3)
C36 0.033(4) 0.033(4) 0.052(6) -0.005(4) -0.014(4) -0.010(4)
C37 0.021(4) 0.021(4) 0.026(4) -0.004(3) 0.001(3) -0.001(3)
C38 0.027(4) 0.019(4) 0.028(4) -0.004(3) -0.005(3) 0.001(3)
C39 0.042(5) 0.020(4) 0.021(4) -0.006(3) 0.001(3) -0.001(3)
C40 0.061(5) 0.012(4) 0.033(5) -0.010(3) -0.001(4) 0.001(4)
C41 0.076(7) 0.058(6) 0.040(6) -0.022(4) 0.004(5) -0.021(5)
C42 0.050(5) 0.022(4) 0.023(4) 0.006(3) 0.002(4) 0.007(4)
C43 0.13(2) 0.013(11) 0.027(10) -0.001(8) -0.017(9) 0.009(10)
C44 0.128(16) 0.041(9) 0.076(12) 0.012(8) -0.030(11) 0.045(10)
C45 0.037(4) 0.035(5) 0.023(4) -0.008(4) 0.000(4) 0.000(4)
C46 0.065(6) 0.046(5) 0.022(5) -0.007(4) -0.002(4) -0.013(4)
C51 0.046(5) 0.078(7) 0.030(5) -0.032(5) 0.013(4) -0.025(5)
C52 0.058(7) 0.113(9) 0.070(7) -0.072(7) 0.026(5) -0.045(6)
C53 0.049(6) 0.123(9) 0.044(6) -0.051(6) 0.013(5) -0.044(6)
C54 0.045(6) 0.083(7) 0.029(5) -0.021(5) 0.009(4) -0.033(5)
C55 0.037(5) 0.091(7) 0.041(5) -0.024(5) -0.001(4) -0.041(5)
C56 0.026(4) 0.069(6) 0.020(4) 0.004(4) -0.001(3) -0.021(4)
C57 0.021(4) 0.071(6) 0.040(5) -0.006(5) 0.001(4) -0.011(4)
C58 0.022(4) 0.059(6) 0.036(5) 0.001(4) 0.005(4) -0.007(4)
C59 0.031(5) 0.055(6) 0.036(5) -0.008(4) 0.005(4) -0.012(4)
C60 0.030(5) 0.058(6) 0.033(5) -0.017(4) 0.005(4) -0.003(4)
C61 0.028(4) 0.063(6) 0.031(5) -0.021(4) 0.006(4) -0.012(4)
C62 0.034(5) 0.074(6) 0.026(5) -0.027(4) 0.005(4) -0.008(4)
C63 0.037(5) 0.080(6) 0.032(5) -0.032(5) -0.002(4) -0.017(5)
C64 0.023(4) 0.074(6) 0.039(5) -0.022(4) -0.001(4) -0.009(4)
C65 0.024(4) 0.073(6) 0.040(5) -0.023(5) -0.003(4) -0.011(4)
C66 0.026(4) 0.073(6) 0.030(5) -0.024(4) 0.005(4) -0.013(4)
C67 0.026(4) 0.069(6) 0.033(5) -0.023(4) 0.004(4) -0.006(4)
C68 0.036(5) 0.058(6) 0.033(5) -0.015(4) -0.006(4) -0.002(4)
C69 0.029(4) 0.063(6) 0.029(5) -0.022(4) -0.002(4) -0.005(4)
C70 0.042(5) 0.061(6) 0.029(5) -0.017(4) 0.006(4) -0.017(4)
C71 0.043(8) 0.063(10) 0.042(9) -0.029(8) -0.003(7) 0.001(7)
C72 0.062(9) 0.028(7) 0.071(11) -0.016(6) -0.009(7) 0.002(6)
C73 0.068(8) 0.170(13) 0.103(10) -0.097(10) 0.012(7) -0.060(8)
C74 0.040(6) 0.206(15) 0.137(12) -0.125(11) 0.027(7) -0.051(8)
C75 0.022(7) 0.044(12) 0.065(12) 0.011(10) 0.006(7) -0.007(8)
C76 0.059(10) 0.151(17) 0.066(12) -0.012(11) 0.016(9) -0.056(11)
C77 0.024(5) 0.090(7) 0.046(6) -0.008(5) 0.003(4) -0.006(5)
C78 0.060(6) 0.091(8) 0.039(6) -0.009(5) 0.013(5) 0.021(5)
C79 0.051(6) 0.083(7) 0.039(5) -0.047(5) 0.005(4) -0.005(5)
C80 0.107(9) 0.119(9) 0.039(6) -0.053(6) 0.024(6) -0.044(7)
C81 0.036(5) 0.096(8) 0.075(7) -0.052(6) -0.011(5) -0.012(5)
C82 0.071(7) 0.142(10) 0.063(7) -0.040(7) -0.043(6) -0.004(7)
C83 0.030(5) 0.091(7) 0.042(6) -0.020(5) 0.004(4) -0.008(5)
C84 0.038(6) 0.117(9) 0.077(8) 0.006(7) 0.012(5) -0.023(6)
C85 0.030(5) 0.078(7) 0.043(6) -0.021(5) -0.009(4) 0.013(4)
C86 0.062(7) 0.087(8) 0.085(9) 0.004(6) -0.026(6) 0.018(6)

loop_
_atom_type_symbol
_atom_type_description
_atom_type_scat_dispersion_real
_atom_type_scat_dispersion_imag
_atom_type_scat_source
C C 0.0033 0.0016 'International Tables Vol C Tables 4.2.6.8 and 6.1.1.4'
H H 0.0000 0.0000 'International Tables Vol C Tables 4.2.6.8 and 6.1.1.4'
N N 0.0061 0.0033 'International Tables Vol C Tables 4.2.6.8 and 6.1.1.4'
O O 0.0106 0.0060 'International Tables Vol C Tables 4.2.6.8 and 6.1.1.4'
Zn Zn 0.2839 1.4301 'International Tables Vol C Tables 4.2.6.8 and 6.1.1.4'
Cl Cl 0.1484 0.1585 'International Tables Vol C Tables 4.2.6.8 and 6.1.1.4'

loop_
_geom_angle_atom_site_label_1
_geom_angle_atom_site_label_2
_geom_angle_atom_site_label_3
_geom_angle
_geom_angle_site_symmetry_1
_geom_angle_site_symmetry_3
_geom_angle_publ_flag
N2 Zn1 N4 177.5(2) . . ?
N2 Zn1 N3 88.2(2) . . ?
N4 Zn1 N3 91.4(2) . . ?
N2 Zn1 N1 92.1(2) . . ?
N4 Zn1 N1 88.04(19) . . ?
N3 Zn1 N1 173.4(2) . . ?
N2 Zn1 O1 89.8(2) . . ?
N4 Zn1 O1 92.7(2) . . ?
N3 Zn1 O1 97.2(2) . . ?
N1 Zn1 O1 89.4(2) . . ?
N8 Zn2 N7 87.3(2) . . ?
N8 Zn2 N6 162.4(2) . . ?
N7 Zn2 N6 90.8(2) . . ?
N8 Zn2 N9 89.7(2) . . ?
N7 Zn2 N9 163.1(2) . . ?
N6 Zn2 N9 87.1(2) . . ?
N8 Zn2 N10 106.4(3) . . ?
N7 Zn2 N10 100.2(2) . . ?
N6 Zn2 N10 91.1(3) . . ?
N9 Zn2 N10 96.5(2) . . ?
C1S O1 Zn1 125.5(8) . . ?
C4 N1 C1 108.1(5) . . ?
C4 N1 Zn1 122.8(4) . . ?
C1 N1 Zn1 128.8(4) . . ?
C6 N2 C9 105.8(5) . . ?
C6 N2 Zn1 125.9(4) . . ?
C9 N2 Zn1 128.2(4) . . ?
C11 N3 C14 106.7(6) . . ?
C11 N3 Zn1 128.0(5) . . ?
C14 N3 Zn1 125.3(4) . . ?
C16 N4 C19 107.0(5) . . ?
C16 N4 Zn1 123.3(4) . . ?
C19 N4 Zn1 127.7(4) . . ?
C45 N5 C38 111.2(6) . . ?
C45 N5 H5B 124.5 . . ?
C38 N5 H5B 124.3 . . ?
C54 N6 C51 105.6(7) . . ?
C54 N6 Zn2 123.8(6) . . ?
C51 N6 Zn2 130.4(5) . . ?
C59 N7 C56 107.1(6) . . ?
C59 N7 Zn2 128.5(5) . . ?
C56 N7 Zn2 124.3(5) . . ?
C64 N8 C61 105.3(6) . . ?
C64 N8 Zn2 126.6(5) . . ?
C61 N8 Zn2 128.0(5) . . ?
C66 N9 C69 108.8(6) . . ?
C66 N9 Zn2 121.7(5) . . ?
C69 N9 Zn2 126.7(5) . . ?
C2S N10 Zn2 123.6(8) . . ?
C2S N10 H10B 106.3 . . ?
Zn2 N10 H10B 106.2 . . ?
C2S N10 H10C 106.9 . . ?
Zn2 N10 H10C 106.3 . . ?
H10B N10 H10C 106.4 . . ?
N1 C1 C20 123.8(5) . . ?
N1 C1 C2 108.0(5) . . ?
C20 C1 C2 128.1(6) . . ?
C2S C1S O1 116.4(10) . . ?
C2S C1S H1 108.2 . . ?
O1 C1S H1 108.2 . . ?
C2S C1S H2 108.2 . . ?
O1 C1S H2 108.2 . . ?
H1 C1S H2 107.3 . . ?
C3 C2 C1 106.7(6) . . ?
C3 C2 C21 121.7(6) . . ?
C1 C2 C21 131.6(6) . . ?
C1S C2S N10 116.0(10) . . ?
C1S C2S C3S 127.4(12) . . ?
N10 C2S C3S 111.4(8) . . ?
C1S C2S H3 97.6 . . ?
N10 C2S H3 97.6 . . ?
C3S C2S H3 97.6 . . ?
C2 C3 C4 107.7(6) . . ?
C2 C3 C23 129.4(9) . . ?
C4 C3 C23 122.9(8) . . ?
C2 C3 C23A 122(2) . . ?
C4 C3 C23A 128(2) . . ?
C2S C3S H4 109.5 . . ?
C2S C3S H5 109.5 . . ?
H4 C3S H5 109.5 . . ?
C2S C3S H6 109.5 . . ?
H4 C3S H6 109.5 . . ?
H5 C3S H6 109.5 . . ?
N1 C4 C5 127.1(6) . . ?
N1 C4 C3 109.4(6) . . ?
C5 C4 C3 123.5(6) . . ?
C4 C5 C6 127.8(6) . . ?
C4 C5 H5A 116.1 . . ?
C6 C5 H5A 116.1 . . ?
N2 C6 C5 123.6(6) . . ?
N2 C6 C7 111.1(6) . . ?
C5 C6 C7 125.2(6) . . ?
C8 C7 C6 105.8(6) . . ?
C8 C7 C25 126.2(14) . . ?
C6 C7 C25 128.0(14) . . ?
C8 C7 C25A 132(2) . . ?
C6 C7 C25A 122(2) . . ?
C7 C8 C9 106.7(6) . . ?
C7 C8 C27 126.7(7) . . ?
C9 C8 C27 126.6(6) . . ?
N2 C9 C10 124.2(6) . . ?
N2 C9 C8 110.6(6) . . ?
C10 C9 C8 125.2(6) . . ?
C11 C10 C9 126.3(6) . . ?
C11 C10 H10A 116.8 . . ?
C9 C10 H10A 116.8 . . ?
N3 C11 C10 124.9(6) . . ?
N3 C11 C12 110.1(6) . . ?
C10 C11 C12 125.0(6) . . ?
C13 C12 C11 106.4(6) . . ?
C13 C12 C29 128.5(6) . . ?
C11 C12 C29 124.9(6) . . ?
C12 C13 C14 107.3(6) . . ?
C12 C13 C31 127.6(6) . . ?
C14 C13 C31 125.1(6) . . ?
C15 C14 N3 124.2(6) . . ?
C15 C14 C13 126.0(6) . . ?
N3 C14 C13 109.5(6) . . ?
C14 C15 C16 128.1(6) . . ?
C14 C15 H15A 115.9 . . ?
C16 C15 H15A 115.9 . . ?
N4 C16 C15 124.9(6) . . ?
N4 C16 C17 110.3(6) . . ?
C15 C16 C17 124.7(6) . . ?
C18 C17 C16 107.6(6) . . ?
C18 C17 C33 126.5(6) . . ?
C16 C17 C33 125.4(6) . . ?
C17 C18 C19 106.5(5) . . ?
C17 C18 C35 122.0(6) . . ?
C19 C18 C35 131.3(6) . . ?
N4 C19 C20 123.6(5) . . ?
N4 C19 C18 108.5(5) . . ?
C20 C19 C18 127.9(6) . . ?
C1 C20 C19 125.3(6) . . ?
C1 C20 C37 118.8(5) . . ?
C19 C20 C37 115.8(5) . . ?
C2 C21 C22 114.1(8) . . ?
C2 C21 H21A 108.7 . . ?
C22 C21 H21A 108.7 . . ?
C2 C21 H21B 108.7 . . ?
C22 C21 H21B 108.7 . . ?
H21A C21 H21B 107.6 . . ?
C21 C22 H22A 109.5 . . ?
C21 C22 H22B 109.5 . . ?
H22A C22 H22B 109.5 . . ?
C21 C22 H22C 109.5 . . ?
H22A C22 H22C 109.5 . . ?
H22B C22 H22C 109.5 . . ?
C3 C23 C24 109.8(11) . . ?
C3 C23 H23A 109.7 . . ?
C24 C23 H23A 109.7 . . ?
C3 C23 H23B 109.7 . . ?
C24 C23 H23B 109.7 . . ?
H23A C23 H23B 108.2 . . ?
C23 C24 H24A 109.5 . . ?
C23 C24 H24B 109.5 . . ?
H24A C24 H24B 109.5 . . ?
C23 C24 H24C 109.5 . . ?
H24A C24 H24C 109.5 . . ?
H24B C24 H24C 109.5 . . ?
C24A C23A C3 96(4) . . ?
C24A C23A H23C 112.5 . . ?
C3 C23A H23C 112.5 . . ?
C24A C23A H23D 112.5 . . ?
C3 C23A H23D 112.5 . . ?
H23C C23A H23D 110.0 . . ?
C23A C24A H24D 109.5 . . ?
C23A C24A H24E 109.5 . . ?
H24D C24A H24E 109.5 . . ?
C23A C24A H24F 109.5 . . ?
H24D C24A H24F 109.5 . . ?
H24E C24A H24F 109.5 . . ?
C7 C25 C26 106.1(18) . . ?
C7 C25 H25A 110.5 . . ?
C26 C25 H25A 110.5 . . ?
C7 C25 H25B 110.5 . . ?
C26 C25 H25B 110.5 . . ?
H25A C25 H25B 108.7 . . ?
C25 C26 H26A 109.5 . . ?
C25 C26 H26B 109.5 . . ?
H26A C26 H26B 109.5 . . ?
C25 C26 H26C 109.5 . . ?
H26A C26 H26C 109.5 . . ?
H26B C26 H26C 109.5 . . ?
C7 C25A C26A 93(3) . . ?
C7 C25A H25C 113.1 . . ?
C26A C25A H25C 113.1 . . ?
C7 C25A H25D 113.1 . . ?
C26A C25A H25D 113.1 . . ?
H25C C25A H25D 110.5 . . ?
C25A C26A H26D 109.5 . . ?
C25A C26A H26E 109.5 . . ?
H26D C26A H26E 109.5 . . ?
C25A C26A H26F 109.5 . . ?
H26D C26A H26F 109.5 . . ?
H26E C26A H26F 109.5 . . ?
C28 C27 C8 111.9(6) . . ?
C28 C27 H27A 109.2 . . ?
C8 C27 H27A 109.2 . . ?
C28 C27 H27B 109.2 . . ?
C8 C27 H27B 109.2 . . ?
H27A C27 H27B 107.9 . . ?
C27 C28 H28A 109.5 . . ?
C27 C28 H28B 109.5 . . ?
H28A C28 H28B 109.5 . . ?
C27 C28 H28C 109.5 . . ?
H28A C28 H28C 109.5 . . ?
H28B C28 H28C 109.5 . . ?
C12 C29 C30 112.6(6) . . ?
C12 C29 H29A 109.1 . . ?
C30 C29 H29A 109.1 . . ?
C12 C29 H29B 109.1 . . ?
C30 C29 H29B 109.1 . . ?
H29A C29 H29B 107.8 . . ?
C29 C30 H30A 109.5 . . ?
C29 C30 H30B 109.5 . . ?
H30A C30 H30B 109.5 . . ?
C29 C30 H30C 109.5 . . ?
H30A C30 H30C 109.5 . . ?
H30B C30 H30C 109.5 . . ?
C13 C31 C32 111.9(6) . . ?
C13 C31 H31A 109.2 . . ?
C32 C31 H31A 109.2 . . ?
C13 C31 H31B 109.2 . . ?
C32 C31 H31B 109.2 . . ?
H31A C31 H31B 107.9 . . ?
C31 C32 H32A 109.5 . . ?
C31 C32 H32B 109.5 . . ?
H32A C32 H32B 109.5 . . ?
C31 C32 H32C 109.5 . . ?
H32A C32 H32C 109.5 . . ?
H32B C32 H32C 109.5 . . ?
C17 C33 C34 112.1(6) . . ?
C17 C33 H33A 109.2 . . ?
C34 C33 H33A 109.2 . . ?
C17 C33 H33B 109.2 . . ?
C34 C33 H33B 109.2 . . ?
H33A C33 H33B 107.9 . . ?
C33 C34 H34A 109.5 . . ?
C33 C34 H34B 109.5 . . ?
H34A C34 H34B 109.5 . . ?
C33 C34 H34C 109.5 . . ?
H34A C34 H34C 109.5 . . ?
H34B C34 H34C 109.5 . . ?
C18 C35 C36 115.9(6) . . ?
C18 C35 H35A 108.3 . . ?
C36 C35 H35A 108.3 . . ?
C18 C35 H35B 108.3 . . ?
C36 C35 H35B 108.3 . . ?
H35A C35 H35B 107.4 . . ?
C35 C36 H36A 109.5 . . ?
C35 C36 H36B 109.5 . . ?
H36A C36 H36B 109.5 . . ?
C35 C36 H36C 109.5 . . ?
H36A C36 H36C 109.5 . . ?
H36B C36 H36C 109.5 . . ?
C38 C37 C20 117.0(6) . . ?
C38 C37 H37A 108.0 . . ?
C20 C37 H37A 108.0 . . ?
C38 C37 H37B 108.0 . . ?
C20 C37 H37B 108.0 . . ?
H37A C37 H37B 107.3 . . ?
C39 C38 N5 105.3(6) . . ?
C39 C38 C37 132.1(6) . . ?
N5 C38 C37 122.6(6) . . ?
C38 C39 C42 108.3(6) . . ?
C38 C39 C40 123.9(6) . . ?
C42 C39 C40 127.7(6) . . ?
C39 C40 C41 114.8(6) . . ?
C39 C40 H40A 108.6 . . ?
C41 C40 H40A 108.6 . . ?
C39 C40 H40B 108.6 . . ?
C41 C40 H40B 108.6 . . ?
H40A C40 H40B 107.5 . . ?
C40 C41 H41A 109.5 . . ?
C40 C41 H41B 109.5 . . ?
H41A C41 H41B 109.5 . . ?
C40 C41 H41C 109.5 . . ?
H41A C41 H41C 109.5 . . ?
H41B C41 H41C 109.5 . . ?
C45 C42 C43A 123(3) . . ?
C45 C42 C39 107.1(6) . . ?
C43A C42 C39 130(3) . . ?
C45 C42 C43 128.9(14) . . ?
C39 C42 C43 124.0(13) . . ?
C44 C43 C42 109.2(19) . . ?
C44 C43 H43A 109.8 . . ?
C42 C43 H43A 109.8 . . ?
C44 C43 H43B 109.8 . . ?
C42 C43 H43B 109.8 . . ?
H43A C43 H43B 108.3 . . ?
C43 C44 H44A 109.5 . . ?
C43 C44 H44B 109.5 . . ?
H44A C44 H44B 109.5 . . ?
C43 C44 H44C 109.5 . . ?
H44A C44 H44C 109.5 . . ?
H44B C44 H44C 109.5 . . ?
C42 C43A C44A 110(4) . . ?
C42 C43A H43C 109.7 . . ?
C44A C43A H43C 109.7 . . ?
C42 C43A H43D 109.7 . . ?
C44A C43A H43D 109.7 . . ?
H43C C43A H43D 108.2 . . ?
C43A C44A H44D 109.5 . . ?
C43A C44A H44E 109.5 . . ?
H44D C44A H44E 109.5 . . ?
C43A C44A H44F 109.5 . . ?
H44D C44A H44F 109.5 . . ?
H44E C44A H44F 109.5 . . ?
N5 C45 C42 108.0(6) . . ?
N5 C45 C46 121.8(6) . . ?
C42 C45 C46 130.1(7) . . ?
C45 C46 C70 114.0(6) . . ?
C45 C46 H46A 108.8 . . ?
C70 C46 H46A 108.8 . . ?
C45 C46 H46B 108.8 . . ?
C70 C46 H46B 108.8 . . ?
H46A C46 H46B 107.7 . . ?
N6 C51 C70 121.4(7) . . ?
N6 C51 C52 109.4(7) . . ?
C70 C51 C52 129.2(8) . . ?
C71A C52 C53 107.7(15) . . ?
C71A C52 C51 138.7(14) . . ?
C53 C52 C51 106.4(8) . . ?
C53 C52 C71 123.7(9) . . ?
C51 C52 C71 129.0(10) . . ?
C52 C53 C54 107.3(8) . . ?
C52 C53 C73 127.6(9) . . ?
C54 C53 C73 125.1(9) . . ?
N6 C54 C55 125.2(8) . . ?
N6 C54 C53 111.4(8) . . ?
C55 C54 C53 123.0(8) . . ?
C56 C55 C54 128.3(7) . . ?
C56 C55 H55A 115.8 . . ?
C54 C55 H55A 115.8 . . ?
C55 C56 N7 124.9(7) . . ?
C55 C56 C57 126.8(7) . . ?
N7 C56 C57 108.3(7) . . ?
C58 C57 C56 107.4(7) . . ?
C58 C57 C75 125.3(10) . . ?
C56 C57 C75 127.0(10) . . ?
C58 C57 C75A 136.3(15) . . ?
C56 C57 C75A 115.4(15) . . ?
C57 C58 C59 107.8(7) . . ?
C57 C58 C77 127.9(7) . . ?
C59 C58 C77 124.1(8) . . ?
N7 C59 C60 124.2(7) . . ?
N7 C59 C58 109.4(7) . . ?
C60 C59 C58 126.2(8) . . ?
C59 C60 C61 127.2(7) . . ?
C59 C60 H60A 116.4 . . ?
C61 C60 H60A 116.4 . . ?
C60 C61 N8 124.1(7) . . ?
C60 C61 C62 126.1(7) . . ?
N8 C61 C62 109.8(6) . . ?
C63 C62 C61 107.9(7) . . ?
C63 C62 C79 126.9(7) . . ?
C61 C62 C79 125.1(7) . . ?
C62 C63 C64 105.7(7) . . ?
C62 C63 C81 128.6(7) . . ?
C64 C63 C81 125.2(7) . . ?
N8 C64 C65 122.9(7) . . ?
N8 C64 C63 111.3(7) . . ?
C65 C64 C63 125.8(7) . . ?
C66 C65 C64 127.8(7) . . ?
C66 C65 H65A 116.1 . . ?
C64 C65 H65A 116.1 . . ?
N9 C66 C65 126.4(7) . . ?
N9 C66 C67 108.8(7) . . ?
C65 C66 C67 124.5(7) . . ?
C68 C67 C66 108.4(7) . . ?
C68 C67 C83 127.7(7) . . ?
C66 C67 C83 123.8(7) . . ?
C67 C68 C69 106.6(7) . . ?
C67 C68 C85 120.0(7) . . ?
C69 C68 C85 133.3(7) . . ?
N9 C69 C70 125.1(7) . . ?
N9 C69 C68 107.4(7) . . ?
C70 C69 C68 127.5(7) . . ?
C69 C70 C51 126.6(8) . . ?
C69 C70 C46 116.2(7) . . ?
C51 C70 C46 117.2(7) . . ?
C72 C71 C52 108.2(11) . . ?
C72 C71 H71A 110.1 . . ?
C52 C71 H71A 110.1 . . ?
C72 C71 H71B 110.1 . . ?
C52 C71 H71B 110.1 . . ?
H71A C71 H71B 108.4 . . ?
C71 C72 H72A 109.5 . . ?
C71 C72 H72B 109.5 . . ?
H72A C72 H72B 109.5 . . ?
C71 C72 H72C 109.5 . . ?
H72A C72 H72C 109.5 . . ?
H72B C72 H72C 109.5 . . ?
C52 C71A C72A 97(2) . . ?
C52 C71A H71C 112.4 . . ?
C72A C71A H71C 112.4 . . ?
C52 C71A H71D 112.4 . . ?
C72A C71A H71D 112.4 . . ?
H71C C71A H71D 110.0 . . ?
C71A C72A H72D 109.5 . . ?
C71A C72A H72E 109.5 . . ?
H72D C72A H72E 109.5 . . ?
C71A C72A H72F 109.5 . . ?
H72D C72A H72F 109.5 . . ?
H72E C72A H72F 109.5 . . ?
C74 C73 C53 112.4(10) . . ?
C74 C73 H73A 109.1 . . ?
C53 C73 H73A 109.1 . . ?
C74 C73 H73B 109.1 . . ?
C53 C73 H73B 109.1 . . ?
H73A C73 H73B 107.9 . . ?
C73 C74 H74A 109.5 . . ?
C73 C74 H74B 109.5 . . ?
H74A C74 H74B 109.5 . . ?
C73 C74 H74C 109.5 . . ?
H74A C74 H74C 109.5 . . ?
H74B C74 H74C 109.5 . . ?
C57 C75 C76 102.2(11) . . ?
C57 C75 H75A 111.3 . . ?
C76 C75 H75A 111.3 . . ?
C57 C75 H75B 111.3 . . ?
C76 C75 H75B 111.3 . . ?
H75A C75 H75B 109.2 . . ?
C75 C76 H76A 109.5 . . ?
C75 C76 H76B 109.5 . . ?
H76A C76 H76B 109.5 . . ?
C75 C76 H76C 109.5 . . ?
H76A C76 H76C 109.5 . . ?
H76B C76 H76C 109.5 . . ?
C57 C75A C76A 93.9(19) . . ?
C57 C75A H75C 112.9 . . ?
C76A C75A H75C 112.9 . . ?
C57 C75A H75D 112.9 . . ?
C76A C75A H75D 112.9 . . ?
H75C C75A H75D 110.4 . . ?
C75A C76A H76D 109.5 . . ?
C75A C76A H76E 109.5 . . ?
H76D C76A H76E 109.5 . . ?
C75A C76A H76F 109.5 . . ?
H76D C76A H76F 109.5 . . ?
H76E C76A H76F 109.5 . . ?
C58 C77 C78 113.6(7) . . ?
C58 C77 H77A 108.9 . . ?
C78 C77 H77A 108.9 . . ?
C58 C77 H77B 108.9 . . ?
C78 C77 H77B 108.9 . . ?
H77A C77 H77B 107.7 . . ?
C77 C78 H78A 109.5 . . ?
C77 C78 H78B 109.5 . . ?
H78A C78 H78B 109.5 . . ?
C77 C78 H78C 109.5 . . ?
H78A C78 H78C 109.5 . . ?
H78B C78 H78C 109.5 . . ?
C80 C79 C62 111.9(8) . . ?
C80 C79 H79A 109.2 . . ?
C62 C79 H79A 109.2 . . ?
C80 C79 H79B 109.2 . . ?
C62 C79 H79B 109.2 . . ?
H79A C79 H79B 107.9 . . ?
C79 C80 H80A 109.5 . . ?
C79 C80 H80B 109.5 . . ?
H80A C80 H80B 109.5 . . ?
C79 C80 H80C 109.5 . . ?
H80A C80 H80C 109.5 . . ?
H80B C80 H80C 109.5 . . ?
C63 C81 C82 115.4(8) . . ?
C63 C81 H81A 108.4 . . ?
C82 C81 H81A 108.4 . . ?
C63 C81 H81B 108.4 . . ?
C82 C81 H81B 108.4 . . ?
H81A C81 H81B 107.5 . . ?
C81 C82 H82A 109.5 . . ?
C81 C82 H82B 109.5 . . ?
H82A C82 H82B 109.5 . . ?
C81 C82 H82C 109.5 . . ?
H82A C82 H82C 109.5 . . ?
H82B C82 H82C 109.5 . . ?
C67 C83 C84 112.6(7) . . ?
C67 C83 H83A 109.1 . . ?
C84 C83 H83A 109.1 . . ?
C67 C83 H83B 109.1 . . ?
C84 C83 H83B 109.1 . . ?
H83A C83 H83B 107.8 . . ?
C83 C84 H84A 109.5 . . ?
C83 C84 H84B 109.5 . . ?
H84A C84 H84B 109.5 . . ?
C83 C84 H84C 109.5 . . ?
H84A C84 H84C 109.5 . . ?
H84B C84 H84C 109.5 . . ?
C86 C85 C68 114.5(7) . . ?
C86 C85 H85A 108.6 . . ?
C68 C85 H85A 108.6 . . ?
C86 C85 H85B 108.6 . . ?
C68 C85 H85B 108.6 . . ?
H85A C85 H85B 107.6 . . ?
C85 C86 H86A 109.5 . . ?
C85 C86 H86B 109.5 . . ?
H86A C86 H86B 109.5 . . ?
C85 C86 H86C 109.5 . . ?
H86A C86 H86C 109.5 . . ?
H86B C86 H86C 109.5 . . ?

loop_
_geom_bond_atom_site_label_1
_geom_bond_atom_site_label_2
_geom_bond_distance
_geom_bond_site_symmetry_2
_geom_bond_publ_flag
Zn1 N2 2.036(5) . ?
Zn1 N4 2.043(5) . ?
Zn1 N3 2.044(5) . ?
Zn1 N1 2.052(5) . ?
Zn1 O1 2.348(6) . ?
Zn2 N8 2.062(6) . ?
Zn2 N7 2.066(6) . ?
Zn2 N6 2.069(6) . ?
Zn2 N9 2.072(6) . ?
Zn2 N10 2.189(7) . ?
O1 C1S 1.383(11) . ?
N1 C4 1.362(8) . ?
N1 C1 1.381(8) . ?
N2 C6 1.364(8) . ?
N2 C9 1.369(8) . ?
N3 C11 1.362(8) . ?
N3 C14 1.376(8) . ?
N4 C16 1.361(8) . ?
N4 C19 1.387(7) . ?
N5 C45 1.351(8) . ?
N5 C38 1.390(8) . ?
N5 H5B 0.8601 . ?
N6 C54 1.363(9) . ?
N6 C51 1.404(10) . ?
N7 C59 1.372(9) . ?
N7 C56 1.381(9) . ?
N8 C64 1.378(9) . ?
N8 C61 1.386(9) . ?
N9 C66 1.368(9) . ?
N9 C69 1.381(9) . ?
N10 C2S 1.459(12) . ?
N10 H10B 0.9001 . ?
N10 H10C 0.9000 . ?
C1 C20 1.400(9) . ?
C1 C2 1.480(9) . ?
C1S C2S 1.320(13) . ?
C1S H1 0.9900 . ?
C1S H2 0.9900 . ?
C2 C3 1.353(9) . ?
C2 C21 1.514(9) . ?
C2S C3S 1.472(13) . ?
C2S H3 1.0000 . ?
C3 C4 1.451(9) . ?
C3 C23 1.481(15) . ?
C3 C23A 1.67(6) . ?
C3S H4 0.9800 . ?
C3S H5 0.9800 . ?
C3S H6 0.9800 . ?
C4 C5 1.383(9) . ?
C5 C6 1.395(9) . ?
C5 H5A 0.9500 . ?
C6 C7 1.447(9) . ?
C7 C8 1.372(9) . ?
C7 C25 1.45(2) . ?
C7 C25A 1.60(6) . ?
C8 C9 1.443(9) . ?
C8 C27 1.513(9) . ?
C9 C10 1.391(9) . ?
C10 C11 1.380(9) . ?
C10 H10A 0.9500 . ?
C11 C12 1.467(9) . ?
C12 C13 1.350(9) . ?
C12 C29 1.500(9) . ?
C13 C14 1.460(9) . ?
C13 C31 1.495(9) . ?
C14 C15 1.365(9) . ?
C15 C16 1.403(9) . ?
C15 H15A 0.9500 . ?
C16 C17 1.429(9) . ?
C17 C18 1.361(9) . ?
C17 C33 1.518(9) . ?
C18 C19 1.464(8) . ?
C18 C35 1.512(9) . ?
C19 C20 1.421(8) . ?
C20 C37 1.522(8) . ?
C21 C22 1.515(13) . ?
C21 H21A 0.9900 . ?
C21 H21B 0.9900 . ?
C22 H22A 0.9800 . ?
C22 H22B 0.9800 . ?
C22 H22C 0.9800 . ?
C23 C24 1.570(18) . ?
C23 H23A 0.9900 . ?
C23 H23B 0.9900 . ?
C24 H24A 0.9800 . ?
C24 H24B 0.9800 . ?
C24 H24C 0.9800 . ?
C23A C24A 1.48(7) . ?
C23A H23C 0.9900 . ?
C23A H23D 0.9900 . ?
C24A H24D 0.9800 . ?
C24A H24E 0.9800 . ?
C24A H24F 0.9800 . ?
C25 C26 1.68(4) . ?
C25 H25A 0.9900 . ?
C25 H25B 0.9900 . ?
C26 H26A 0.9800 . ?
C26 H26B 0.9800 . ?
C26 H26C 0.9800 . ?
C25A C26A 1.68(6) . ?
C25A H25C 0.9900 . ?
C25A H25D 0.9900 . ?
C26A H26D 0.9800 . ?
C26A H26E 0.9800 . ?
C26A H26F 0.9800 . ?
C27 C28 1.496(10) . ?
C27 H27A 0.9900 . ?
C27 H27B 0.9900 . ?
C28 H28A 0.9800 . ?
C28 H28B 0.9800 . ?
C28 H28C 0.9800 . ?
C29 C30 1.531(9) . ?
C29 H29A 0.9900 . ?
C29 H29B 0.9900 . ?
C30 H30A 0.9800 . ?
C30 H30B 0.9800 . ?
C30 H30C 0.9800 . ?
C31 C32 1.539(9) . ?
C31 H31A 0.9900 . ?
C31 H31B 0.9900 . ?
C32 H32A 0.9800 . ?
C32 H32B 0.9800 . ?
C32 H32C 0.9800 . ?
C33 C34 1.522(10) . ?
C33 H33A 0.9900 . ?
C33 H33B 0.9900 . ?
C34 H34A 0.9800 . ?
C34 H34B 0.9800 . ?
C34 H34C 0.9800 . ?
C35 C36 1.519(9) . ?
C35 H35A 0.9900 . ?
C35 H35B 0.9900 . ?
C36 H36A 0.9800 . ?
C36 H36B 0.9800 . ?
C36 H36C 0.9800 . ?
C37 C38 1.473(9) . ?
C37 H37A 0.9900 . ?
C37 H37B 0.9900 . ?
C38 C39 1.385(9) . ?
C39 C42 1.423(9) . ?
C39 C40 1.496(9) . ?
C40 C41 1.515(11) . ?
C40 H40A 0.9900 . ?
C40 H40B 0.9900 . ?
C41 H41A 0.9800 . ?
C41 H41B 0.9800 . ?
C41 H41C 0.9800 . ?
C42 C45 1.368(9) . ?
C42 C43A 1.40(6) . ?
C42 C43 1.59(3) . ?
C43 C44 1.54(3) . ?
C43 H43A 0.9900 . ?
C43 H43B 0.9900 . ?
C44 H44A 0.9800 . ?
C44 H44B 0.9800 . ?
C44 H44C 0.9800 . ?
C43A C44A 1.62(5) . ?
C43A H43C 0.9900 . ?
C43A H43D 0.9900 . ?
C44A H44D 0.9800 . ?
C44A H44E 0.9800 . ?
C44A H44F 0.9800 . ?
C45 C46 1.490(10) . ?
C46 C70 1.519(10) . ?
C46 H46A 0.9900 . ?
C46 H46B 0.9900 . ?
C51 C70 1.413(11) . ?
C51 C52 1.465(11) . ?
C52 C71A 1.33(3) . ?
C52 C53 1.363(13) . ?
C52 C71 1.639(16) . ?
C53 C54 1.439(12) . ?
C53 C73 1.520(12) . ?
C54 C55 1.407(11) . ?
C55 C56 1.372(11) . ?
C55 H55A 0.9500 . ?
C56 C57 1.463(10) . ?
C57 C58 1.337(11) . ?
C57 C75 1.521(18) . ?
C57 C75A 1.59(4) . ?
C58 C59 1.440(10) . ?
C58 C77 1.495(11) . ?
C59 C60 1.379(10) . ?
C60 C61 1.385(10) . ?
C60 H60A 0.9500 . ?
C61 C62 1.451(10) . ?
C62 C63 1.359(10) . ?
C62 C79 1.510(10) . ?
C63 C64 1.452(10) . ?
C63 C81 1.487(10) . ?
C64 C65 1.394(10) . ?
C65 C66 1.378(10) . ?
C65 H65A 0.9500 . ?
C66 C67 1.439(10) . ?
C67 C68 1.356(10) . ?
C67 C83 1.503(10) . ?
C68 C69 1.483(10) . ?
C68 C85 1.518(10) . ?
C69 C70 1.399(10) . ?
C71 C72 1.541(17) . ?
C71 H71A 0.9900 . ?
C71 H71B 0.9900 . ?
C72 H72A 0.9800 . ?
C72 H72B 0.9800 . ?
C72 H72C 0.9800 . ?
C71A C72A 1.55(4) . ?
C71A H71C 0.9900 . ?
C71A H71D 0.9900 . ?
C72A H72D 0.9800 . ?
C72A H72E 0.9800 . ?
C72A H72F 0.9800 . ?
C73 C74 1.488(16) . ?
C73 H73A 0.9900 . ?
C73 H73B 0.9900 . ?
C74 H74A 0.9800 . ?
C74 H74B 0.9800 . ?
C74 H74C 0.9800 . ?
C75 C76 1.67(2) . ?
C75 H75A 0.9900 . ?
C75 H75B 0.9900 . ?
C76 H76A 0.9800 . ?
C76 H76B 0.9800 . ?
C76 H76C 0.9800 . ?
C75A C76A 1.85(4) . ?
C75A H75C 0.9900 . ?
C75A H75D 0.9900 . ?
C76A H76D 0.9800 . ?
C76A H76E 0.9800 . ?
C76A H76F 0.9800 . ?
C77 C78 1.534(11) . ?
C77 H77A 0.9900 . ?
C77 H77B 0.9900 . ?
C78 H78A 0.9800 . ?
C78 H78B 0.9800 . ?
C78 H78C 0.9800 . ?
C79 C80 1.502(11) . ?
C79 H79A 0.9900 . ?
C79 H79B 0.9900 . ?
C80 H80A 0.9800 . ?
C80 H80B 0.9800 . ?
C80 H80C 0.9800 . ?
C81 C82 1.523(13) . ?
C81 H81A 0.9900 . ?
C81 H81B 0.9900 . ?
C82 H82A 0.9800 . ?
C82 H82B 0.9800 . ?
C82 H82C 0.9800 . ?
C83 C84 1.503(11) . ?
C83 H83A 0.9900 . ?
C83 H83B 0.9900 . ?
C84 H84A 0.9800 . ?
C84 H84B 0.9800 . ?
C84 H84C 0.9800 . ?
C85 C86 1.511(11) . ?
C85 H85A 0.9900 . ?
C85 H85B 0.9900 . ?
C86 H86A 0.9800 . ?
C86 H86B 0.9800 . ?
C86 H86C 0.9800 . ?

loop_
_geom_torsion_atom_site_label_1
_geom_torsion_atom_site_label_2
_geom_torsion_atom_site_label_3
_geom_torsion_atom_site_label_4
_geom_torsion
_geom_torsion_site_symmetry_1
_geom_torsion_site_symmetry_2
_geom_torsion_site_symmetry_3
_geom_torsion_site_symmetry_4
_geom_torsion_publ_flag
C4 N1 C1 C20 175.7(6) . . . . ?
Zn1 N1 C1 C20 -10.5(10) . . . . ?
C4 N1 C1 C2 -2.9(7) . . . . ?
Zn1 N1 C1 C2 170.9(5) . . . . ?
Zn1 O1 C1S C2S 92.5(13) . . . . ?
N1 C1 C2 C3 3.6(8) . . . . ?
C20 C1 C2 C3 -174.9(7) . . . . ?
N1 C1 C2 C21 -173.0(8) . . . . ?
C20 C1 C2 C21 8.5(14) . . . . ?
O1 C1S C2S N10 42(2) . . . . ?
O1 C1S C2S C3S -165.8(13) . . . . ?
Zn2 N10 C2S C1S 92.2(14) . . . . ?
Zn2 N10 C2S C3S -64.3(14) . . . . ?
C1 C2 C3 C4 -2.8(8) . . . . ?
C21 C2 C3 C4 174.2(7) . . . . ?
C1 C2 C3 C23 177.9(11) . . . . ?
C21 C2 C3 C23 -5.1(16) . . . . ?
C1 C2 C3 C23A -165(2) . . . . ?
C21 C2 C3 C23A 12(3) . . . . ?
C1 N1 C4 C5 -179.8(7) . . . . ?
Zn1 N1 C4 C5 6.0(10) . . . . ?
C1 N1 C4 C3 1.3(8) . . . . ?
Zn1 N1 C4 C3 -173.0(4) . . . . ?
C2 C3 C4 N1 1.1(9) . . . . ?
C23 C3 C4 N1 -179.5(10) . . . . ?
C23A C3 C4 N1 162(2) . . . . ?
C2 C3 C4 C5 -178.0(7) . . . . ?
C23 C3 C4 C5 1.4(14) . . . . ?
C23A C3 C4 C5 -17(3) . . . . ?
N1 C4 C5 C6 -8.1(12) . . . . ?
C3 C4 C5 C6 170.7(7) . . . . ?
C9 N2 C6 C5 -177.2(7) . . . . ?
Zn1 N2 C6 C5 6.1(10) . . . . ?
C9 N2 C6 C7 1.4(8) . . . . ?
Zn1 N2 C6 C7 -175.2(5) . . . . ?
C4 C5 C6 N2 1.3(12) . . . . ?
C4 C5 C6 C7 -177.1(7) . . . . ?
N2 C6 C7 C8 -0.5(8) . . . . ?
C5 C6 C7 C8 178.1(7) . . . . ?
N2 C6 C7 C25 -178.4(16) . . . . ?
C5 C6 C7 C25 0.3(19) . . . . ?
N2 C6 C7 C25A 171(2) . . . . ?
C5 C6 C7 C25A -11(3) . . . . ?
C6 C7 C8 C9 -0.5(8) . . . . ?
C25 C7 C8 C9 177.3(16) . . . . ?
C25A C7 C8 C9 -170(3) . . . . ?
C6 C7 C8 C27 176.5(7) . . . . ?
C25 C7 C8 C27 -5.6(19) . . . . ?
C25A C7 C8 C27 7(3) . . . . ?
C6 N2 C9 C10 176.9(7) . . . . ?
Zn1 N2 C9 C10 -6.6(10) . . . . ?
C6 N2 C9 C8 -1.8(7) . . . . ?
Zn1 N2 C9 C8 174.8(4) . . . . ?
C7 C8 C9 N2 1.5(8) . . . . ?
C27 C8 C9 N2 -175.6(6) . . . . ?
C7 C8 C9 C10 -177.1(7) . . . . ?
C27 C8 C9 C10 5.8(12) . . . . ?
N2 C9 C10 C11 3.7(12) . . . . ?
C8 C9 C10 C11 -177.9(7) . . . . ?
C14 N3 C11 C10 179.0(7) . . . . ?
Zn1 N3 C11 C10 -0.8(11) . . . . ?
C14 N3 C11 C12 -1.4(8) . . . . ?
Zn1 N3 C11 C12 178.9(4) . . . . ?
C9 C10 C11 N3 0.1(12) . . . . ?
C9 C10 C11 C12 -179.4(7) . . . . ?
N3 C11 C12 C13 1.4(8) . . . . ?
C10 C11 C12 C13 -179.0(7) . . . . ?
N3 C11 C12 C29 176.0(6) . . . . ?
C10 C11 C12 C29 -4.4(12) . . . . ?
C11 C12 C13 C14 -0.8(8) . . . . ?
C29 C12 C13 C14 -175.1(6) . . . . ?
C11 C12 C13 C31 177.5(7) . . . . ?
C29 C12 C13 C31 3.2(12) . . . . ?
C11 N3 C14 C15 -172.8(7) . . . . ?
Zn1 N3 C14 C15 7.0(10) . . . . ?
C11 N3 C14 C13 0.9(8) . . . . ?
Zn1 N3 C14 C13 -179.4(4) . . . . ?
C12 C13 C14 C15 173.5(7) . . . . ?
C31 C13 C14 C15 -4.9(11) . . . . ?
C12 C13 C14 N3 0.0(8) . . . . ?
C31 C13 C14 N3 -178.4(6) . . . . ?
N3 C14 C15 C16 -5.0(12) . . . . ?
C13 C14 C15 C16 -177.6(7) . . . . ?
C19 N4 C16 C15 -174.0(6) . . . . ?
Zn1 N4 C16 C15 20.7(9) . . . . ?
C19 N4 C16 C17 3.1(7) . . . . ?
Zn1 N4 C16 C17 -162.1(4) . . . . ?
C14 C15 C16 N4 -10.4(11) . . . . ?
C14 C15 C16 C17 172.9(7) . . . . ?
N4 C16 C17 C18 -2.1(8) . . . . ?
C15 C16 C17 C18 175.1(6) . . . . ?
N4 C16 C17 C33 170.6(6) . . . . ?
C15 C16 C17 C33 -12.3(11) . . . . ?
C16 C17 C18 C19 0.1(8) . . . . ?
C33 C17 C18 C19 -172.4(6) . . . . ?
C16 C17 C18 C35 174.8(6) . . . . ?
C33 C17 C18 C35 2.3(11) . . . . ?
C16 N4 C19 C20 175.3(6) . . . . ?
Zn1 N4 C19 C20 -20.3(9) . . . . ?
C16 N4 C19 C18 -3.0(7) . . . . ?
Zn1 N4 C19 C18 161.4(4) . . . . ?
C17 C18 C19 N4 1.8(7) . . . . ?
C35 C18 C19 N4 -172.3(6) . . . . ?
C17 C18 C19 C20 -176.4(6) . . . . ?
C35 C18 C19 C20 9.6(12) . . . . ?
N1 C1 C20 C19 1.3(11) . . . . ?
C2 C1 C20 C19 179.6(7) . . . . ?
N1 C1 C20 C37 177.8(6) . . . . ?
C2 C1 C20 C37 -3.9(11) . . . . ?
N4 C19 C20 C1 14.6(10) . . . . ?
C18 C19 C20 C1 -167.5(7) . . . . ?
N4 C19 C20 C37 -162.0(6) . . . . ?
C18 C19 C20 C37 15.9(10) . . . . ?
C3 C2 C21 C22 -92.6(9) . . . . ?
C1 C2 C21 C22 83.5(11) . . . . ?
C2 C3 C23 C24 99.0(13) . . . . ?
C4 C3 C23 C24 -80.3(13) . . . . ?
C2 C3 C23A C24A -105(3) . . . . ?
C4 C3 C23A C24A 97(4) . . . . ?
C8 C7 C25 C26 96(2) . . . . ?
C6 C7 C25 C26 -87(2) . . . . ?
C8 C7 C25A C26A -94(3) . . . . ?
C6 C7 C25A C26A 97(3) . . . . ?
C7 C8 C27 C28 93.4(9) . . . . ?
C9 C8 C27 C28 -90.1(9) . . . . ?
C13 C12 C29 C30 92.2(9) . . . . ?
C11 C12 C29 C30 -81.1(9) . . . . ?
C12 C13 C31 C32 -93.0(9) . . . . ?
C14 C13 C31 C32 85.1(8) . . . . ?
C18 C17 C33 C34 90.7(9) . . . . ?
C16 C17 C33 C34 -80.6(9) . . . . ?
C17 C18 C35 C36 81.1(8) . . . . ?
C19 C18 C35 C36 -105.7(8) . . . . ?
C1 C20 C37 C38 81.8(8) . . . . ?
C19 C20 C37 C38 -101.4(7) . . . . ?
C45 N5 C38 C39 0.4(8) . . . . ?
C45 N5 C38 C37 178.4(6) . . . . ?
C20 C37 C38 C39 -161.7(7) . . . . ?
C20 C37 C38 N5 20.9(9) . . . . ?
N5 C38 C39 C42 -0.9(8) . . . . ?
C37 C38 C39 C42 -178.6(7) . . . . ?
N5 C38 C39 C40 177.2(7) . . . . ?
C37 C38 C39 C40 -0.5(12) . . . . ?
C38 C39 C40 C41 -85.9(9) . . . . ?
C42 C39 C40 C41 91.9(10) . . . . ?
C38 C39 C42 C45 1.1(9) . . . . ?
C40 C39 C42 C45 -176.9(7) . . . . ?
C38 C39 C42 C43A -174(3) . . . . ?
C40 C39 C42 C43A 8(3) . . . . ?
C38 C39 C42 C43 -178.6(16) . . . . ?
C40 C39 C42 C43 3.4(19) . . . . ?
C45 C42 C43 C44 -98(2) . . . . ?
C39 C42 C43 C44 81(2) . . . . ?
C45 C42 C43A C44A 110(3) . . . . ?
C39 C42 C43A C44A -75(4) . . . . ?
C38 N5 C45 C42 0.3(8) . . . . ?
C38 N5 C45 C46 177.6(7) . . . . ?
C43A C42 C45 N5 174(3) . . . . ?
C39 C42 C45 N5 -0.9(9) . . . . ?
C43 C42 C45 N5 178.9(16) . . . . ?
C43A C42 C45 C46 -3(3) . . . . ?
C39 C42 C45 C46 -177.8(8) . . . . ?
C43 C42 C45 C46 2(2) . . . . ?
N5 C45 C46 C70 14.7(11) . . . . ?
C42 C45 C46 C70 -168.7(8) . . . . ?
C54 N6 C51 C70 176.4(7) . . . . ?
Zn2 N6 C51 C70 1.7(12) . . . . ?
C54 N6 C51 C52 -0.3(9) . . . . ?
Zn2 N6 C51 C52 -175.0(6) . . . . ?
N6 C51 C52 C71A 145(2) . . . . ?
C70 C51 C52 C71A -32(3) . . . . ?
N6 C51 C52 C53 0.0(11) . . . . ?
C70 C51 C52 C53 -176.3(9) . . . . ?
N6 C51 C52 C71 -168.9(10) . . . . ?
C70 C51 C52 C71 14.7(17) . . . . ?
C71A C52 C53 C54 -156.1(15) . . . . ?
C51 C52 C53 C54 0.3(11) . . . . ?
C71 C52 C53 C54 169.9(9) . . . . ?
C71A C52 C53 C73 26(2) . . . . ?
C51 C52 C53 C73 -177.5(10) . . . . ?
C71 C52 C53 C73 -7.8(18) . . . . ?
C51 N6 C54 C55 173.6(8) . . . . ?
Zn2 N6 C54 C55 -11.3(12) . . . . ?
C51 N6 C54 C53 0.5(9) . . . . ?
Zn2 N6 C54 C53 175.6(6) . . . . ?
C52 C53 C54 N6 -0.5(11) . . . . ?
C73 C53 C54 N6 177.3(9) . . . . ?
C52 C53 C54 C55 -173.8(9) . . . . ?
C73 C53 C54 C55 4.0(15) . . . . ?
N6 C54 C55 C56 -2.8(15) . . . . ?
C53 C54 C55 C56 169.6(9) . . . . ?
C54 C55 C56 N7 4.5(14) . . . . ?
C54 C55 C56 C57 -172.6(8) . . . . ?
C59 N7 C56 C55 -176.5(8) . . . . ?
Zn2 N7 C56 C55 8.2(11) . . . . ?
C59 N7 C56 C57 1.1(8) . . . . ?
Zn2 N7 C56 C57 -174.2(5) . . . . ?
C55 C56 C57 C58 177.5(8) . . . . ?
N7 C56 C57 C58 -0.1(9) . . . . ?
C55 C56 C57 C75 -8.8(15) . . . . ?
N7 C56 C57 C75 173.6(10) . . . . ?
C55 C56 C57 C75A 6.8(18) . . . . ?
N7 C56 C57 C75A -170.8(14) . . . . ?
C56 C57 C58 C59 -1.0(9) . . . . ?
C75 C57 C58 C59 -174.8(10) . . . . ?
C75A C57 C58 C59 166.9(18) . . . . ?
C56 C57 C58 C77 -175.9(8) . . . . ?
C75 C57 C58 C77 10.2(16) . . . . ?
C75A C57 C58 C77 -8(2) . . . . ?
C56 N7 C59 C60 -178.9(7) . . . . ?
Zn2 N7 C59 C60 -3.9(12) . . . . ?
C56 N7 C59 C58 -1.7(9) . . . . ?
Zn2 N7 C59 C58 173.3(5) . . . . ?
C57 C58 C59 N7 1.7(9) . . . . ?
C77 C58 C59 N7 176.9(7) . . . . ?
C57 C58 C59 C60 178.8(8) . . . . ?
C77 C58 C59 C60 -6.0(13) . . . . ?
N7 C59 C60 C61 -3.1(14) . . . . ?
C58 C59 C60 C61 -179.9(8) . . . . ?
C59 C60 C61 N8 2.1(14) . . . . ?
C59 C60 C61 C62 -174.7(8) . . . . ?
C64 N8 C61 C60 -178.5(8) . . . . ?
Zn2 N8 C61 C60 5.8(11) . . . . ?
C64 N8 C61 C62 -1.2(9) . . . . ?
Zn2 N8 C61 C62 -176.9(5) . . . . ?
C60 C61 C62 C63 178.6(8) . . . . ?
N8 C61 C62 C63 1.5(10) . . . . ?
C60 C61 C62 C79 -3.6(14) . . . . ?
N8 C61 C62 C79 179.3(8) . . . . ?
C61 C62 C63 C64 -1.0(9) . . . . ?
C79 C62 C63 C64 -178.8(8) . . . . ?
C61 C62 C63 C81 -172.7(9) . . . . ?
C79 C62 C63 C81 9.6(16) . . . . ?
C61 N8 C64 C65 -178.3(8) . . . . ?
Zn2 N8 C64 C65 -2.6(12) . . . . ?
C61 N8 C64 C63 0.6(9) . . . . ?
Zn2 N8 C64 C63 176.4(5) . . . . ?
C62 C63 C64 N8 0.3(10) . . . . ?
C81 C63 C64 N8 172.3(8) . . . . ?
C62 C63 C64 C65 179.2(8) . . . . ?
C81 C63 C64 C65 -8.8(14) . . . . ?
N8 C64 C65 C66 -3.7(14) . . . . ?
C63 C64 C65 C66 177.5(9) . . . . ?
C69 N9 C66 C65 -171.8(8) . . . . ?
Zn2 N9 C66 C65 26.2(11) . . . . ?
C69 N9 C66 C67 2.2(9) . . . . ?
Zn2 N9 C66 C67 -159.8(5) . . . . ?
C64 C65 C66 N9 -9.8(15) . . . . ?
C64 C65 C66 C67 177.1(8) . . . . ?
N9 C66 C67 C68 -1.6(9) . . . . ?
C65 C66 C67 C68 172.5(8) . . . . ?
N9 C66 C67 C83 175.0(7) . . . . ?
C65 C66 C67 C83 -10.8(13) . . . . ?
C66 C67 C68 C69 0.5(9) . . . . ?
C83 C67 C68 C69 -176.0(8) . . . . ?
C66 C67 C68 C85 177.1(7) . . . . ?
C83 C67 C68 C85 0.6(13) . . . . ?
C66 N9 C69 C70 177.4(8) . . . . ?
Zn2 N9 C69 C70 -21.8(11) . . . . ?
C66 N9 C69 C68 -1.9(9) . . . . ?
Zn2 N9 C69 C68 158.9(5) . . . . ?
C67 C68 C69 N9 0.9(9) . . . . ?
C85 C68 C69 N9 -175.2(8) . . . . ?
C67 C68 C69 C70 -178.4(8) . . . . ?
C85 C68 C69 C70 5.6(15) . . . . ?
N9 C69 C70 C51 13.9(13) . . . . ?
C68 C69 C70 C51 -167.0(8) . . . . ?
N9 C69 C70 C46 -166.0(7) . . . . ?
C68 C69 C70 C46 13.1(12) . . . . ?
N6 C51 C70 C69 -3.2(13) . . . . ?
C52 C51 C70 C69 172.8(9) . . . . ?
N6 C51 C70 C46 176.7(7) . . . . ?
C52 C51 C70 C46 -7.3(13) . . . . ?
C45 C46 C70 C69 -95.9(9) . . . . ?
C45 C46 C70 C51 84.2(9) . . . . ?
C53 C52 C71 C72 78.2(14) . . . . ?
C51 C52 C71 C72 -114.6(12) . . . . ?
C53 C52 C71A C72A -91(2) . . . . ?
C51 C52 C71A C72A 125(2) . . . . ?
C52 C53 C73 C74 -105.4(14) . . . . ?
C54 C53 C73 C74 77.3(12) . . . . ?
C58 C57 C75 C76 -103.0(13) . . . . ?
C56 C57 C75 C76 84.4(14) . . . . ?
C58 C57 C75A C76A 95(2) . . . . ?
C56 C57 C75A C76A -97.6(15) . . . . ?
C57 C58 C77 C78 94.4(11) . . . . ?
C59 C58 C77 C78 -79.8(10) . . . . ?
C63 C62 C79 C80 -92.7(11) . . . . ?
C61 C62 C79 C80 89.9(10) . . . . ?
C62 C63 C81 C82 90.8(12) . . . . ?
C64 C63 C81 C82 -79.4(11) . . . . ?
C68 C67 C83 C84 97.2(11) . . . . ?
C66 C67 C83 C84 -78.8(11) . . . . ?
C67 C68 C85 C86 82.0(11) . . . . ?
C69 C68 C85 C86 -102.4(11) . . . . ?
